data_4089525
loop_
_publ_author_name
'Stubenhofer, Markus'
'Kuntz, Christian'
'Bodensteiner, Michael'
'Timoshkin, Alexey Y.'
'Scheer, Manfred'

_publ_section_title
;
 Versatile Reactivity of Bridged Pentelidene Complexes toward Secondary
 and Tertiary Phosphines
;
_journal_issue 12
_journal_name_full Organometallics
_journal_page_first 3521
_journal_paper_doi 10.1021/om400357y
_journal_volume 32
_journal_year 2013
_chemical_compound_source 'see text'
_chemical_formula_moiety 'C17 H18 As O10 P W2'
_chemical_formula_sum 'C17 H18 As O10 P W2'
_chemical_formula_weight 855.88
_space_group_IT_number 14
_space_group_name_Hall '-P 2yn'
_space_group_name_H-M_alt 'P 1 21/n 1'
_symmetry_cell_setting monoclinic
_symmetry_Int_Tables_number 14
_symmetry_space_group_name_Hall '-P 2yn'
_symmetry_space_group_name_H-M 'P 1 21/n 1'
_atom_sites_solution_hydrogens geom
_atom_sites_solution_primary direct
_atom_sites_solution_secondary difmap
_cell_angle_alpha 90
_cell_angle_beta 104.963(3)
_cell_angle_gamma 90
_cell_formula_units_Z 4
_cell_length_a 10.2346(5)
_cell_length_b 17.9981(13)
_cell_length_c 13.3072(3)
_cell_measurement_reflns_used 9456
_cell_measurement_temperature 123(1)
_cell_measurement_theta_max 32.6599
_cell_measurement_theta_min 3.1201
_cell_volume 2368.1(2)
_computing_cell_refinement
;
CrysAlis RED, Oxford Diffraction Ltd.,
Version 1.171.32.15 (release 10-01-2008 CrysAlis171 .NET)
(compiled Jan 10 2008,16:37:18)
;
_computing_data_collection
;
CrysAlis CCD, Oxford Diffraction Ltd.,
Version 1.171.32.15 (release 10-01-2008 CrysAlis171 .NET)
(compiled Jan 10 2008,16:37:18)
;
_computing_data_reduction
;
CrysAlis RED, Oxford Diffraction Ltd.,
Version 1.171.32.15 (release 10-01-2008 CrysAlis171 .NET)
(compiled Jan 10 2008,16:37:18)
;
_computing_molecular_graphics 'PLATON (Spek, 1990)'
_computing_publication_material 'PLATON (Spek, 2003)'
_computing_structure_refinement 'SHELXL-97 (Sheldrick, 1997)'
_computing_structure_solution 'SIR-97 (Altomare, 1999)'
_diffrn_ambient_temperature 123(1)
_diffrn_detector_area_resol_mean 10.5431
_diffrn_measured_fraction_theta_full 0.992
_diffrn_measured_fraction_theta_max 0.992
_diffrn_measurement_device_type 'Oxford Diffraction Gemini Ultra'
_diffrn_measurement_method omega-scan
_diffrn_radiation_monochromator graphite
_diffrn_radiation_probe x-ray
_diffrn_radiation_source 'Enhance (Mo) X-ray Source'
_diffrn_radiation_type MoK\a
_diffrn_radiation_wavelength 0.71073
_diffrn_reflns_av_R_equivalents 0.0295
_diffrn_reflns_av_sigmaI/netI 0.0328
_diffrn_reflns_limit_h_max 14
_diffrn_reflns_limit_h_min -13
_diffrn_reflns_limit_k_max 25
_diffrn_reflns_limit_k_min -24
_diffrn_reflns_limit_l_max 19
_diffrn_reflns_limit_l_min -14
_diffrn_reflns_number 20055
_diffrn_reflns_reduction_process
;
;
_diffrn_reflns_theta_full 30.49
_diffrn_reflns_theta_max 30.49
_diffrn_reflns_theta_min 3.12
_exptl_absorpt_coefficient_mu 11.209
_exptl_absorpt_correction_T_max 0.134
_exptl_absorpt_correction_T_min 0.102
_exptl_absorpt_correction_type multi-scan
_exptl_absorpt_process_details
;
CrysAlis RED, Oxford Diffraction Ltd.,
Version 1.171.32.15 (release 10-01-2008 CrysAlis171 .NET)
(compiled Jan 10 2008,16:37:18)
Empirical absorption correction using spherical harmonics,
 implemented in SCALE3 ABSPACK scaling algorithm.
;
_exptl_crystal_colour yellow
_exptl_crystal_density_diffrn 2.401
_exptl_crystal_density_method 'Not Measured'
_exptl_crystal_description block
_exptl_crystal_F_000 1584
_exptl_crystal_size_max 0.23
_exptl_crystal_size_mid 0.18
_exptl_crystal_size_min 0.18
_refine_diff_density_max 1.635
_refine_diff_density_min -1.675
_refine_diff_density_rms 0.194
_refine_ls_extinction_method none
_refine_ls_goodness_of_fit_ref 0.987
_refine_ls_hydrogen_treatment mixed
_refine_ls_matrix_type full
_refine_ls_number_constraints 0
_refine_ls_number_parameters 289
_refine_ls_number_reflns 7152
_refine_ls_number_restraints 0
_refine_ls_restrained_S_all 0.987
_refine_ls_R_factor_all 0.0352
_refine_ls_R_factor_gt 0.0251
_refine_ls_shift/su_max 0.002
_refine_ls_shift/su_mean 0.000
_refine_ls_structure_factor_coef Fsqd
_refine_ls_weighting_details 'calc w=1/[\s^2^(Fo^2^)+(0.0316P)^2^]         where P=(Fo^2^+2Fc^2^)/3'
_refine_ls_weighting_scheme calc
_refine_ls_wR_factor_gt 0.0532
_refine_ls_wR_factor_ref 0.0551
_reflns_number_gt 5965
_reflns_number_total 7152
_reflns_threshold_expression >2\s(i)
_cod_data_source_file om400357y_si_011.cif
_cod_data_source_block ms16l2
_cod_depositor_comments
;
The following automatic conversions were performed:

data item '_symmetry_cell_setting' value 'Monoclinic' was changed to
'monoclinic' in accordance with the
/home/saulius/struct/COD-crude-data/automatic-downloads/DataCite-retrospective/ACS/depositions/lib/dictionaries/cif_core.dic
dictionary named 'cif_core.dic' version 2.4.2 last updated on
2011-04-26.

Automatic conversion script
Id: cif_fix_values 6909 2019-04-08 15:41:33Z antanas 
;
_cod_original_sg_symbol_H-M 'P 21/n'
_cod_database_code 4089525

loop_
_symmetry_equiv_pos_site_id
_symmetry_equiv_pos_as_xyz
1 x,y,z
2 1/2-x,1/2+y,1/2-z
3 -x,-y,-z
4 1/2+x,1/2-y,1/2+z

loop_
_atom_site_aniso_label
_atom_site_aniso_U_11
_atom_site_aniso_U_22
_atom_site_aniso_U_33
_atom_site_aniso_U_23
_atom_site_aniso_U_13
_atom_site_aniso_U_12
W1 0.0129(1) 0.0161(1) 0.0146(1) -0.0035(1) 0.0069(1) -0.0020(1)
W2 0.0103(1) 0.0145(1) 0.0112(1) -0.0010(1) 0.0029(1) -0.0006(1)
As1 0.0100(2) 0.0155(2) 0.0107(1) -0.0009(1) 0.0048(1) -0.0016(1)
P1 0.0102(4) 0.0166(4) 0.0121(4) 0.0007(3) 0.0048(3) -0.0007(3)
O1 0.0271(15) 0.0280(15) 0.0221(14) 0.0028(11) 0.0048(11) 0.0031(12)
O2 0.0218(15) 0.0255(15) 0.0426(17) -0.0019(13) 0.0114(12) -0.0101(12)
O3 0.0393(17) 0.0260(15) 0.0284(15) -0.0059(12) 0.0137(12) 0.0060(13)
O4 0.0315(16) 0.0443(18) 0.0203(14) 0.0040(13) 0.0109(11) 0.0118(14)
O5 0.0197(15) 0.050(2) 0.059(2) -0.0062(17) 0.0188(14) -0.0068(15)
O6 0.0201(14) 0.0381(16) 0.0199(13) -0.0055(12) 0.0086(10) -0.0009(12)
O7 0.0293(16) 0.0249(15) 0.0486(19) 0.0133(14) 0.0011(14) 0.0033(13)
O8 0.0223(14) 0.0291(15) 0.0287(15) -0.0102(12) 0.0028(11) -0.0049(12)
O9 0.0232(15) 0.059(2) 0.0183(14) 0.0028(13) 0.0107(11) 0.0004(14)
O10 0.0271(15) 0.0227(14) 0.0272(14) 0.0068(11) 0.0026(11) 0.0055(12)
C1 0.0175(17) 0.0174(16) 0.0205(17) -0.0044(13) 0.0083(13) -0.0024(14)
C2 0.0203(18) 0.0175(16) 0.0190(17) -0.0030(13) 0.0097(13) -0.0017(14)
C3 0.0191(17) 0.0204(17) 0.0195(17) -0.0027(14) 0.0050(13) 0.0030(15)
C4 0.0191(18) 0.0211(18) 0.0238(18) -0.0033(15) 0.0095(13) 0.0015(15)
C5 0.0168(18) 0.029(2) 0.0240(18) -0.0061(16) 0.0110(13) -0.0014(15)
C6 0.0139(17) 0.0219(18) 0.0172(16) -0.0040(13) 0.0000(12) -0.0001(14)
C7 0.0134(17) 0.0184(17) 0.0239(18) -0.0016(14) 0.0016(13) -0.0021(13)
C8 0.0149(16) 0.0209(17) 0.0138(15) -0.0013(13) 0.0033(12) 0.0026(14)
C9 0.0124(17) 0.0274(19) 0.0168(17) 0.0015(14) 0.0011(12) -0.0013(14)
C10 0.0149(16) 0.0231(17) 0.0132(15) -0.0023(13) 0.0051(12) -0.0028(14)
C11 0.0168(17) 0.030(2) 0.0135(16) 0.0002(14) 0.0018(12) -0.0037(15)
C12 0.0129(17) 0.0148(15) 0.0222(17) -0.0004(13) 0.0053(13) 0.0044(13)
C13 0.0161(17) 0.0272(19) 0.0246(18) 0.0027(15) 0.0123(14) 0.0079(15)
C14 0.027(2) 0.026(2) 0.041(2) 0.0128(18) 0.0154(17) 0.0057(17)
C15 0.0155(16) 0.0162(15) 0.0154(15) 0.0009(12) 0.0090(12) 0.0013(13)
C16 0.0213(19) 0.0225(19) 0.032(2) 0.0082(16) 0.0136(15) -0.0043(15)
C17 0.0263(19) 0.0251(19) 0.0161(16) 0.0022(14) 0.0038(13) 0.0035(16)

loop_
_atom_site_label
_atom_site_type_symbol
_atom_site_thermal_displace_type
_atom_site_fract_x
_atom_site_fract_y
_atom_site_fract_z
_atom_site_occupancy
_atom_site_U_iso_or_equiv
_atom_site_calc_flag
_atom_site_refinement_flags
W1 W Uani 0.64761(1) 0.23458(1) 0.39571(1) 1.000 0.0139(1) . .
W2 W Uani 0.52928(1) -0.00161(1) 0.24866(1) 1.000 0.0120(1) . .
As1 As Uani 0.70935(3) 0.09720(2) 0.34858(2) 1.000 0.0117(1) . .
P1 P Uani 0.90911(8) 0.10801(5) 0.29659(6) 1.000 0.0126(2) . .
O1 O Uani 0.5534(3) 0.26931(16) 0.1529(2) 1.000 0.0260(8) . .
O2 O Uani 0.9327(3) 0.31282(16) 0.4198(2) 1.000 0.0294(9) . .
O3 O Uani 0.5547(3) 0.39181(16) 0.4528(2) 1.000 0.0303(9) . .
O4 O Uani 0.7511(3) 0.17917(18) 0.6305(2) 1.000 0.0313(9) . .
O5 O Uani 0.3468(3) 0.1843(2) 0.3844(3) 1.000 0.0413(11) . .
O6 O Uani 0.6543(3) -0.02352(17) 0.0553(2) 1.000 0.0254(8) . .
O7 O Uani 0.7008(3) -0.13420(17) 0.3747(3) 1.000 0.0359(10) . .
O8 O Uani 0.3058(3) -0.11745(16) 0.1442(2) 1.000 0.0274(8) . .
O9 O Uani 0.3662(3) 0.00855(19) 0.4217(2) 1.000 0.0325(10) . .
O10 O Uani 0.3474(3) 0.13295(15) 0.1348(2) 1.000 0.0265(8) . .
C1 C Uani 0.5874(4) 0.2575(2) 0.2402(3) 1.000 0.0178(10) . .
C2 C Uani 0.8324(4) 0.2827(2) 0.4098(3) 1.000 0.0181(10) . .
C3 C Uani 0.5883(4) 0.3337(2) 0.4323(3) 1.000 0.0197(10) . .
C4 C Uani 0.7132(4) 0.2004(2) 0.5475(3) 1.000 0.0206(10) . .
C5 C Uani 0.4561(4) 0.1993(2) 0.3882(3) 1.000 0.0222(11) . .
C6 C Uani 0.6114(4) -0.0153(2) 0.1258(3) 1.000 0.0184(10) . .
C7 C Uani 0.6402(3) -0.0857(2) 0.3290(3) 1.000 0.0192(10) . .
C8 C Uani 0.3870(3) -0.0741(2) 0.1815(3) 1.000 0.0166(9) . .
C9 C Uani 0.4298(4) 0.0068(2) 0.3629(3) 1.000 0.0194(10) . .
C10 C Uani 0.4149(3) 0.0850(2) 0.1740(3) 1.000 0.0168(9) . .
C11 C Uani 1.0419(4) 0.1326(2) 0.4099(3) 1.000 0.0205(10) . .
C12 C Uani 0.9615(3) 0.0216(2) 0.2450(3) 1.000 0.0165(9) . .
C13 C Uani 1.0849(4) 0.0318(2) 0.2022(3) 1.000 0.0213(10) . .
C14 C Uani 0.9868(4) -0.0381(2) 0.3292(3) 1.000 0.0301(12) . .
C15 C Uani 0.8875(3) 0.18313(19) 0.2012(3) 1.000 0.0148(9) . .
C16 C Uani 1.0190(4) 0.2188(2) 0.1924(3) 1.000 0.0240(11) . .
C17 C Uani 0.7971(4) 0.1582(2) 0.0962(3) 1.000 0.0228(10) . .
H1 H Uiso 0.796(4) 0.056(3) 0.452(3) 1.000 0.039(13) . .
H024 H Uiso 0.83630 0.22300 0.22690 1.000 0.0180 calc R
H03D H Uiso 1.07380 0.18190 0.16770 1.000 0.0360 calc R
H03E H Uiso 1.06920 0.23730 0.26080 1.000 0.0360 calc R
H03F H Uiso 0.99860 0.26030 0.14310 1.000 0.0360 calc R
H03A H Uiso 0.77570 0.20100 0.04940 1.000 0.0340 calc R
H03B H Uiso 0.71310 0.13710 0.10630 1.000 0.0340 calc R
H03C H Uiso 0.84440 0.12050 0.06570 1.000 0.0340 calc R
H31 H Uiso 0.88490 0.00450 0.18650 1.000 0.0200 calc R
H32A H Uiso 1.04620 0.09560 0.46460 1.000 0.0310 calc R
H32B H Uiso 1.02300 0.18160 0.43500 1.000 0.0310 calc R
H32C H Uiso 1.12870 0.13400 0.39160 1.000 0.0310 calc R
H33A H Uiso 1.15800 0.05500 0.25540 1.000 0.0320 calc R
H33B H Uiso 1.06110 0.06370 0.14050 1.000 0.0320 calc R
H33C H Uiso 1.11500 -0.01670 0.18330 1.000 0.0320 calc R
H34A H Uiso 0.99540 -0.08660 0.29810 1.000 0.0450 calc R
H34B H Uiso 0.91090 -0.03930 0.36140 1.000 0.0450 calc R
H34C H Uiso 1.07040 -0.02680 0.38230 1.000 0.0450 calc R

loop_
_atom_type_symbol
_atom_type_description
_atom_type_scat_dispersion_real
_atom_type_scat_dispersion_imag
_atom_type_scat_source
W W -0.8490 6.8722 'International Tables Vol C Tables 4.2.6.8 and 6.1.1.4'
P P 0.1023 0.0942 'International Tables Vol C Tables 4.2.6.8 and 6.1.1.4'
O O 0.0106 0.0060 'International Tables Vol C Tables 4.2.6.8 and 6.1.1.4'
As As 0.0499 2.0058 'International Tables Vol C Tables 4.2.6.8 and 6.1.1.4'
H H 0.0000 0.0000 'International Tables Vol C Tables 4.2.6.8 and 6.1.1.4'
C C 0.0033 0.0016 'International Tables Vol C Tables 4.2.6.8 and 6.1.1.4'

loop_
_geom_angle_atom_site_label_1
_geom_angle_atom_site_label_2
_geom_angle_atom_site_label_3
_geom_angle
_geom_angle_publ_flag
As1 W1 C1 88.68(10) yes
As1 W1 C2 98.32(10) yes
As1 W1 C3 175.56(12) yes
As1 W1 C4 85.21(10) yes
As1 W1 C5 89.02(10) yes
C1 W1 C2 92.14(16) yes
C1 W1 C3 92.04(15) yes
C1 W1 C4 173.88(15) yes
C1 W1 C5 88.77(16) yes
C2 W1 C3 86.04(16) yes
C2 W1 C4 88.68(16) yes
C2 W1 C5 172.62(15) yes
C3 W1 C4 94.07(15) yes
C3 W1 C5 86.61(16) yes
C4 W1 C5 91.20(16) yes
As1 W2 C6 96.09(11) yes
As1 W2 C7 90.81(10) yes
As1 W2 C8 175.83(10) yes
As1 W2 C9 89.58(11) yes
As1 W2 C10 88.23(10) yes
C6 W2 C7 92.41(15) yes
C6 W2 C8 88.04(15) yes
C6 W2 C9 174.16(16) yes
C6 W2 C10 90.31(15) yes
C7 W2 C8 89.57(14) yes
C7 W2 C9 88.95(15) yes
C7 W2 C10 177.20(15) yes
C8 W2 C9 86.28(15) yes
C8 W2 C10 91.20(14) yes
C9 W2 C10 88.41(15) yes
W1 As1 W2 124.22(1) yes
W1 As1 P1 105.77(3) yes
W2 As1 P1 117.11(2) yes
W1 As1 H1 109.7(18) no
W2 As1 H1 106.1(18) no
P1 As1 H1 87.7(15) no
C11 P1 C12 106.89(17) yes
C11 P1 C15 109.19(17) yes
C12 P1 C15 111.20(17) yes
As1 P1 C15 108.05(11) yes
As1 P1 C11 107.55(14) yes
As1 P1 C12 113.83(11) yes
W1 C1 O1 179.1(3) yes
W1 C2 O2 176.3(3) yes
W1 C3 O3 179.1(3) yes
W1 C4 O4 177.6(3) yes
W1 C5 O5 175.6(3) yes
W2 C6 O6 178.2(4) yes
W2 C7 O7 178.6(3) yes
W2 C8 O8 178.4(3) yes
W2 C9 O9 174.7(3) yes
W2 C10 O10 177.2(3) yes
C13 C12 C14 111.1(3) no
P1 C12 C13 112.8(2) yes
P1 C12 C14 109.4(3) yes
P1 C15 C16 114.5(2) yes
P1 C15 C17 110.7(2) yes
C16 C15 C17 113.0(3) no
P1 C11 H32A 110.00 no
P1 C11 H32B 109.00 no
P1 C11 H32C 110.00 no
H32A C11 H32B 109.00 no
H32A C11 H32C 109.00 no
H32B C11 H32C 109.00 no
P1 C12 H31 108.00 no
C13 C12 H31 108.00 no
C14 C12 H31 108.00 no
C12 C13 H33A 109.00 no
C12 C13 H33B 109.00 no
C12 C13 H33C 110.00 no
H33A C13 H33B 109.00 no
H33A C13 H33C 109.00 no
H33B C13 H33C 109.00 no
C12 C14 H34A 110.00 no
C12 C14 H34B 109.00 no
C12 C14 H34C 110.00 no
H34A C14 H34B 109.00 no
H34A C14 H34C 109.00 no
H34B C14 H34C 109.00 no
P1 C15 H024 106.00 no
C16 C15 H024 106.00 no
C17 C15 H024 106.00 no
C15 C16 H03D 110.00 no
C15 C16 H03E 109.00 no
C15 C16 H03F 109.00 no
H03D C16 H03E 109.00 no
H03D C16 H03F 109.00 no
H03E C16 H03F 109.00 no
C15 C17 H03A 109.00 no
C15 C17 H03B 109.00 no
C15 C17 H03C 110.00 no
H03A C17 H03B 109.00 no
H03A C17 H03C 110.00 no
H03B C17 H03C 109.00 no

loop_
_geom_bond_atom_site_label_1
_geom_bond_atom_site_label_2
_geom_bond_distance
_geom_bond_publ_flag
W1 As1 2.6665(4) yes
W1 C1 2.043(4) yes
W1 C2 2.044(4) yes
W1 C3 1.985(4) yes
W1 C4 2.052(4) yes
W1 C5 2.038(4) yes
W2 As1 2.6573(4) yes
W2 C6 2.037(4) yes
W2 C7 2.024(4) yes
W2 C8 1.987(4) yes
W2 C9 2.042(4) yes
W2 C10 2.046(4) yes
As1 P1 2.3295(9) yes
As1 H1 1.61(4) no
P1 C11 1.805(4) yes
P1 C12 1.835(4) yes
P1 C15 1.828(4) yes
O1 C1 1.143(5) yes
O2 C2 1.138(5) yes
O3 C3 1.155(5) yes
O4 C4 1.138(5) yes
O5 C5 1.139(5) yes
O6 C6 1.144(5) yes
O7 C7 1.150(5) yes
O8 C8 1.154(5) yes
O9 C9 1.140(5) yes
O10 C10 1.144(5) yes
C12 C13 1.525(5) no
C12 C14 1.526(5) no
C15 C16 1.523(5) no
C15 C17 1.530(5) no
C11 H32A 0.9800 no
C11 H32B 0.9800 no
C11 H32C 0.9800 no
C12 H31 1.0000 no
C13 H33A 0.9800 no
C13 H33B 0.9800 no
C13 H33C 0.9800 no
C14 H34A 0.9800 no
C14 H34B 0.9800 no
C14 H34C 0.9800 no
C15 H024 1.0000 no
C16 H03D 0.9800 no
C16 H03E 0.9800 no
C16 H03F 0.9800 no
C17 H03A 0.9800 no
C17 H03B 0.9800 no
C17 H03C 0.9800 no

loop_
_geom_contact_atom_site_label_1
_geom_contact_atom_site_label_2
_geom_contact_distance
_geom_contact_site_symmetry_2
_geom_contact_publ_flag
W1 H024 3.3300 . no
As1 C1 3.321(4) . no
As1 C2 3.587(4) . no
As1 C4 3.226(4) . no
As1 C5 3.328(4) . no
As1 C6 3.516(4) . no
As1 C7 3.363(4) . no
As1 C9 3.339(4) . no
As1 C10 3.303(4) . no
As1 H34B 3.1800 . no
O1 O10 3.204(4) . no
O1 O7 3.155(4) 2_655 no
O1 O4 3.169(4) 4_454 no
O2 O6 3.120(4) 2_655 no
O2 C8 3.263(5) 2_655 no
O2 C6 3.162(5) 2_655 no
O3 C13 3.335(5) 2_655 no
O4 C16 3.272(5) 4_455 no
O4 O1 3.169(4) 4_555 no
O5 C11 3.356(5) 1_455 no
O5 C9 3.337(5) . no
O5 O9 3.200(5) . no
O6 C10 3.150(5) 3_655 no
O6 O6 3.234(4) 3_655 no
O6 O10 3.203(4) 3_655 no
O6 O2 3.120(4) 2_645 no
O6 C6 3.210(5) 3_655 no
O7 O1 3.155(4) 2_645 no
O7 C11 3.355(5) 3_756 no
O8 C17 3.185(5) 3_655 no
O9 O5 3.200(5) . no
O9 C9 3.092(5) 3_656 no
O9 O9 2.999(4) 3_656 no
O10 C2 3.325(5) 4_454 no
O10 O1 3.204(4) . no
O10 C3 3.311(5) 4_454 no
O10 O6 3.203(4) 3_655 no
O10 C1 3.354(5) . no
O10 C4 3.378(5) 4_454 no
O1 H34A 2.7500 2_655 no
O2 H32B 2.5300 . no
O3 H31 2.9200 2_655 no
O3 H33B 2.6100 4_455 no
O3 H33C 2.7200 2_655 no
O4 H03F 2.8500 4_455 no
O5 H32C 2.4300 1_455 no
O6 H31 2.6000 . no
O7 H34B 2.7900 . no
O7 H024 2.8800 2_645 no
O7 H03F 2.7500 2_645 no
O8 H03A 2.9100 3_655 no
O8 H33C 2.8100 1_455 no
O8 H03C 2.8200 3_655 no
O9 H33A 2.7800 1_455 no
O9 H1 2.89(4) 3_656 no
C1 As1 3.321(4) . no
C1 O10 3.354(5) . no
C1 C2 2.944(6) . no
C1 C3 2.899(5) . no
C1 C5 2.855(6) . no
C1 C10 3.568(5) . no
C1 C15 3.510(5) . no
C2 C11 3.449(5) . no
C2 C15 3.470(5) . no
C2 As1 3.587(4) . no
C2 P1 3.658(4) . no
C2 C1 2.944(6) . no
C2 C3 2.750(6) . no
C2 C4 2.863(6) . no
C2 O10 3.325(5) 4_555 no
C3 C5 2.760(5) . no
C3 C1 2.899(5) . no
C3 C2 2.750(6) . no
C3 O10 3.311(5) 4_555 no
C3 C4 2.954(5) . no
C4 C16 3.430(6) 4_455 no
C4 As1 3.226(4) . no
C4 C2 2.863(6) . no
C4 C3 2.954(5) . no
C4 C5 2.922(6) . no
C4 O10 3.378(5) 4_555 no
C5 C10 3.452(5) . no
C5 C1 2.855(6) . no
C5 As1 3.328(4) . no
C5 C9 3.485(5) . no
C5 C3 2.760(5) . no
C5 C4 2.922(6) . no
C6 C8 2.797(5) . no
C6 O6 3.210(5) 3_655 no
C6 C6 3.574(6) 3_655 no
C6 C12 3.586(5) . no
C6 C7 2.931(5) . no
C6 As1 3.516(4) . no
C6 O2 3.162(5) 2_645 no
C6 C10 2.895(5) . no
C7 As1 3.363(4) . no
C7 C6 2.931(5) . no
C7 C8 2.826(5) . no
C7 C9 2.849(5) . no
C8 C7 2.826(5) . no
C8 C6 2.797(5) . no
C8 C9 2.756(5) . no
C8 C10 2.882(5) . no
C8 O2 3.263(5) 2_645 no
C9 C8 2.756(5) . no
C9 As1 3.339(4) . no
C9 C9 3.568(5) 3_656 no
C9 C7 2.849(5) . no
C9 C5 3.485(5) . no
C9 C10 2.851(5) . no
C9 O5 3.337(5) . no
C9 O9 3.092(5) 3_656 no
C10 C8 2.882(5) . no
C10 O6 3.150(5) 3_655 no
C10 C5 3.452(5) . no
C10 C6 2.895(5) . no
C10 C1 3.568(5) . no
C10 C9 2.851(5) . no
C10 As1 3.303(4) . no
C11 O7 3.355(5) 3_756 no
C11 C2 3.449(5) . no
C11 O5 3.356(5) 1_655 no
C12 C6 3.586(5) . no
C13 O3 3.335(5) 2_645 no
C13 C16 3.428(5) . no
C15 C2 3.470(5) . no
C15 C1 3.510(5) . no
C16 O4 3.272(5) 4_554 no
C16 C13 3.428(5) . no
C16 C4 3.430(6) 4_554 no
C17 O8 3.185(5) 3_655 no
C1 H024 2.6700 . no
C1 H34A 2.9400 2_655 no
C2 H32B 2.6300 . no
C2 H024 2.6700 . no
C4 H03F 2.9000 4_455 no
C6 H31 2.7300 . no
C6 H03B 2.9700 . no
C7 H34B 2.8200 . no
C8 H33C 2.9800 1_455 no
C9 H33A 2.9100 1_455 no
C11 H34C 2.9200 . no
C11 H03E 2.8000 . no
C11 H33A 2.9800 . no
C12 H03C 2.9700 . no
C13 H03C 3.1000 . no
C13 H03D 2.7400 . no
C13 H32C 3.0600 . no
C14 H32A 2.9700 . no
C14 H32A 3.0300 3_756 no
C15 H33B 3.0300 . no
C16 H33B 2.9300 . no
C16 H32C 3.0100 . no
C17 H31 3.0600 . no
H1 H34B 2.5500 . no
H1 O9 2.89(4) 3_656 no
H1 H34C 2.3300 3_756 no
H024 W1 3.3300 . no
H024 C1 2.6700 . no
H024 C2 2.6700 . no
H024 O7 2.8800 2_655 no
H03D C13 2.7400 . no
H03D H33B 2.1600 . no
H03E C11 2.8000 . no
H03E H32C 2.5100 . no
H03F H03A 2.5400 . no
H03F O7 2.7500 2_655 no
H03F O4 2.8500 4_554 no
H03F C4 2.9000 4_554 no
H03A H03F 2.5400 . no
H03A O8 2.9100 3_655 no
H03B C6 2.9700 . no
H03C C12 2.9700 . no
H03C C13 3.1000 . no
H03C H33B 2.4100 . no
H03C O8 2.8200 3_655 no
H31 O6 2.6000 . no
H31 C6 2.7300 . no
H31 C17 3.0600 . no
H31 O3 2.9200 2_645 no
H32A C14 2.9700 . no
H32A H34C 2.5000 . no
H32A C14 3.0300 3_756 no
H32A H34B 2.4600 3_756 no
H32B O2 2.5300 . no
H32B C2 2.6300 . no
H32C O5 2.4300 1_655 no
H32C C13 3.0600 . no
H32C C16 3.0100 . no
H32C H03E 2.5100 . no
H32C H33A 2.3800 . no
H33A O9 2.7800 1_655 no
H33A C9 2.9100 1_655 no
H33A C11 2.9800 . no
H33A H32C 2.3800 . no
H33A H34C 2.5700 . no
H33B C15 3.0300 . no
H33B C16 2.9300 . no
H33B H03D 2.1600 . no
H33B H03C 2.4100 . no
H33B O3 2.6100 4_554 no
H33C O8 2.8100 1_655 no
H33C C8 2.9800 1_655 no
H33C H34A 2.5300 . no
H33C O3 2.7200 2_645 no
H34A H33C 2.5300 . no
H34A O1 2.7500 2_645 no
H34A C1 2.9400 2_645 no
H34B As1 3.1800 . no
H34B O7 2.7900 . no
H34B C7 2.8200 . no
H34B H1 2.5500 . no
H34B H32A 2.4600 3_756 no
H34C C11 2.9200 . no
H34C H32A 2.5000 . no
H34C H33A 2.5700 . no
H34C H1 2.3300 3_756 no

loop_
_geom_hbond_atom_site_label_D
_geom_hbond_atom_site_label_H
_geom_hbond_atom_site_label_A
_geom_hbond_distance_DH
_geom_hbond_distance_HA
_geom_hbond_distance_DA
_geom_hbond_angle_DHA
_geom_hbond_site_symmetry_A
_geom_hbond_publ_flag
C12 H31 O6 1.0000 2.6000 3.580(5) 168.00 . yes
C11 H32B O2 0.9800 2.5300 3.444(5) 156.00 . yes
C11 H32C O5 0.9800 2.4300 3.356(5) 157.00 1_655 yes

loop_
_geom_torsion_atom_site_label_1
_geom_torsion_atom_site_label_2
_geom_torsion_atom_site_label_3
_geom_torsion_atom_site_label_4
_geom_torsion
_geom_torsion_publ_flag
C1 W1 As1 W2 -65.14(12) no
C2 W1 As1 W2 -157.11(11) no
C4 W1 As1 W2 114.93(12) no
C5 W1 As1 W2 23.65(11) no
C1 W1 As1 P1 74.75(12) no
C2 W1 As1 P1 -17.22(11) no
C4 W1 As1 P1 -105.18(12) no
C5 W1 As1 P1 163.54(11) no
C6 W2 As1 W1 120.17(11) no
C7 W2 As1 W1 -147.32(10) no
C9 W2 As1 W1 -58.37(11) no
C10 W2 As1 W1 30.05(10) no
C6 W2 As1 P1 -15.68(11) no
C7 W2 As1 P1 76.83(10) no
C9 W2 As1 P1 165.77(11) no
C10 W2 As1 P1 -105.80(10) no
W1 As1 P1 C11 68.74(13) no
W1 As1 P1 C12 -173.04(13) no
W1 As1 P1 C15 -49.02(13) no
W2 As1 P1 C11 -148.03(12) no
W2 As1 P1 C12 -29.81(14) no
W2 As1 P1 C15 94.22(13) no
As1 P1 C12 C13 174.6(2) no
C11 P1 C12 C13 -66.8(3) no
C15 P1 C12 C13 52.3(3) no
As1 P1 C12 C14 -61.2(3) no
C11 P1 C12 C14 57.4(3) no
C15 P1 C12 C14 176.5(2) no
As1 P1 C15 C16 156.0(2) no
C11 P1 C15 C16 39.3(3) no
C12 P1 C15 C16 -78.4(3) no
As1 P1 C15 C17 -74.8(3) no
C11 P1 C15 C17 168.5(3) no
C12 P1 C15 C17 50.8(3) no
